data_1572735
loop_
_publ_author_name
'Shibutani, Yuki'
'Kusumoto, Shuhei'
'Nozaki, Kyoko'

_publ_section_title
;
 Fully conjugated tetraborylethylene: selenium mediated C-C double bond
 formation from diborylcarbenoid.
;
_journal_issue 43
_journal_name_full 'Chemical science'
_journal_page_first 17912
_journal_page_last 17917
_journal_paper_doi 10.1039/d4sc05928j
_journal_volume 15
_journal_year 2024
_chemical_formula_moiety 'C62 H64 B4 N4 Se4.85'
_chemical_formula_sum 'C62 H64 B4 N4 Se4.85'
_chemical_formula_weight 1291.36
_space_group_crystal_system orthorhombic
_space_group_IT_number 61
_space_group_name_Hall '-P 2ac 2ab'
_space_group_name_H-M_alt 'P b c a'
_atom_sites_solution_hydrogens geom
_atom_sites_solution_primary dual
_audit_creation_date 2024-08-09
_audit_creation_method
;
Olex2 1.5
(compiled 2024.02.16 svn.r378c4104 for OlexSys, GUI svn.r6928)
;
_audit_update_record
;
2024-09-03 deposited with the CCDC.	2024-10-02 downloaded from the CCDC.
;
_cell_angle_alpha 90
_cell_angle_beta 90
_cell_angle_gamma 90
_cell_formula_units_Z 8
_cell_length_a 14.4403(4)
_cell_length_b 25.7841(9)
_cell_length_c 32.0022(11)
_cell_measurement_reflns_used 26582
_cell_measurement_temperature 93(2)
_cell_measurement_theta_max 28.0910
_cell_measurement_theta_min 2.8150
_cell_volume 11915.4(7)
_computing_molecular_graphics 'Olex2 1.5 (Dolomanov et al., 2009)'
_computing_publication_material 'Olex2 1.5 (Dolomanov et al., 2009)'
_computing_structure_refinement 'SHELXL 2017/1 (Sheldrick, 2015)'
_computing_structure_solution 'SHELXT 2018/2 (Sheldrick, 2018)'
_diffrn_ambient_temperature 93(2)
_diffrn_detector 'Hybrid Pixel Array Detector'
_diffrn_measured_fraction_theta_full 0.999
_diffrn_measured_fraction_theta_max 0.920
_diffrn_measurement_details
;
List of Runs (angles in degrees, time in seconds):

  # Type    Start    End  Width  t~exp~   \w     \q     \k     \f   Frames
#--------------------------------------------------------------------------
  1  \w    -23.00   2.00   0.50   32.00    --    0.90  11.00-113.00   50
  2  \w     28.00  89.00   0.50   32.00    --    0.90   9.00   0.00  122
  3  \w     38.00  87.00   0.50   32.00    --    0.90   9.00 120.00   98
  4  \w     24.00  75.00   0.50   32.00    --    0.90  37.00-180.00  102
  5  \w     17.00  89.00   0.50   32.00    --    0.90  55.00 120.00  144
;
_diffrn_measurement_device 'four-circle diffractometer'
_diffrn_orient_matrix_type 'CrysAlisPro convention (1999,Acta A55,543-557)'
_diffrn_orient_matrix_UB_11 0.0088725000
_diffrn_orient_matrix_UB_12 -0.0047667000
_diffrn_orient_matrix_UB_13 0.0214719000
_diffrn_orient_matrix_UB_21 -0.0037433000
_diffrn_orient_matrix_UB_22 -0.0270402000
_diffrn_orient_matrix_UB_23 -0.0035727000
_diffrn_orient_matrix_UB_31 0.0481792000
_diffrn_orient_matrix_UB_32 -0.0012371000
_diffrn_orient_matrix_UB_33 -0.0042330000
_diffrn_radiation_monochromator mirror
_diffrn_radiation_probe x-ray
_diffrn_radiation_type MoK\a
_diffrn_radiation_wavelength 0.71073
_diffrn_reflns_av_R_equivalents 0.0803
_diffrn_reflns_av_unetI/netI 0.0545
_diffrn_reflns_Laue_measured_fraction_full 0.999
_diffrn_reflns_Laue_measured_fraction_max 0.920
_diffrn_reflns_limit_h_max 18
_diffrn_reflns_limit_h_min -19
_diffrn_reflns_limit_k_max 35
_diffrn_reflns_limit_k_min -32
_diffrn_reflns_limit_l_max 43
_diffrn_reflns_limit_l_min -41
_diffrn_reflns_number 116527
_diffrn_reflns_point_group_measured_fraction_full 0.999
_diffrn_reflns_point_group_measured_fraction_max 0.920
_diffrn_reflns_theta_full 25.242
_diffrn_reflns_theta_max 29.595
_diffrn_reflns_theta_min 2.502
_diffrn_source_type 'Rigaku (Mo) X-ray DW Source'
_exptl_absorpt_coefficient_mu 3.024
_exptl_crystal_colour yellow
_exptl_crystal_colour_primary yellow
_exptl_crystal_density_diffrn 1.440
_exptl_crystal_description plate
_exptl_crystal_F_000 5191
_refine_diff_density_max 1.774
_refine_diff_density_min -0.523
_refine_diff_density_rms 0.100
_refine_ls_extinction_method none
_refine_ls_goodness_of_fit_ref 1.071
_refine_ls_hydrogen_treatment constr
_refine_ls_matrix_type full
_refine_ls_number_parameters 716
_refine_ls_number_reflns 15390
_refine_ls_number_restraints 4
_refine_ls_restrained_S_all 1.077
_refine_ls_R_factor_all 0.0941
_refine_ls_R_factor_gt 0.0575
_refine_ls_shift/su_max 0.001
_refine_ls_shift/su_mean 0.000
_refine_ls_structure_factor_coef Fsqd
_refine_ls_weighting_details 'w=1/[\s^2^(Fo^2^)+(0.0478P)^2^+28.9789P] where P=(Fo^2^+2Fc^2^)/3'
_refine_ls_weighting_scheme calc
_refine_ls_wR_factor_gt 0.1209
_refine_ls_wR_factor_ref 0.1327
_reflns_Friedel_coverage 0.000
_reflns_number_gt 10897
_reflns_number_total 15390
_reflns_threshold_expression 'I > 2\s(I)'
_cod_data_source_file d4sc05928j3.cif
_cod_data_source_block Se_spiro
_cod_depositor_comments 'Adding full bibliography for 1572732--1572735.cif.'
_cod_database_code 1572735
_shelx_shelxl_version_number 2017/1
_chemical_oxdiff_formula C60H60B4N4Se5
_shelx_space_group_comment
;
The symmetry employed for this shelxl refinement is uniquely defined
by the following loop, which should always be used as a source of
symmetry information in preference to the above space-group names.
They are only intended as comments.
;
_olex2_refinement_description
;
1. Fixed Uiso
 At 1.2 times of:
  All C(H) groups
 At 1.5 times of:
  All C(H,H,H) groups
2. Restrained distances
 Se3A-Se4A \\sim Se4B-Se4A
 with sigma of 0.02
 Se3A-C32 \\sim Se4B-C32
 with sigma of 0.02
 Se5A-Se4A \\sim Se3B-Se4A
 with sigma of 0.02
 Se5A-C1 \\sim Se3B-C1
 with sigma of 0.02
 Se1-Se7A \\sim Se1-Se2B
 with sigma of 0.02
 C1-Se7A \\sim C1-Se2B
 with sigma of 0.02
3. Others
 Sof(Se4B)=Sof(Se3B)=Sof(Se2B)=1-FVAR(1)
 Sof(Se5A)=Sof(Se3A)=Sof(Se4A)=Sof(Se7A)=FVAR(1)
4.a Aromatic/amide H refined with riding coordinates:
 C51(H51), C61(H61), C57(H57), C4(H4), C52(H52), C55(H55), C15(H15), C37(H37),
 C53(H53), C25(H25), C31(H31), C27(H27), C60(H60), C58(H58), C21(H21), C59(H59),
  C54(H54), C6(H6), C13(H13), C29(H29), C30(H30), C28(H28), C44(H44), C46(H46),
 C35(H35), C22(H22), C23(H23), C24(H24)
4.b Idealised Me refined as rotating group:
 C17(H17a,H17b,H17c), C48(H48a,H48b,H48c), C8(H8a,H8b,H8c), C41(H41a,H41b,
 H41c), C19(H19a,H19b,H19c), C39(H39a,H39b,H39c), C10(H10a,H10b,H10c), C18(H18a,
 H18b,H18c), C47(H47a,H47b,H47c), C9(H9a,H9b,H9c), C40(H40a,H40b,H40c),
 C49(H49a,H49b,H49c)
;
_smtbx_masks_void_probe_radius 1.2
_smtbx_masks_void_truncation_radius 1.2
_olex2_submission_special_instructions 'No special instructions were received'
_oxdiff_exptl_absorpt_empirical_details
;
Empirical correction (ABSPACK) includes:
- Absorption correction using spherical harmonics
- Frame scaling
;
_oxdiff_exptl_absorpt_empirical_full_max 1.178
_oxdiff_exptl_absorpt_empirical_full_min 0.824

loop_
_space_group_symop_operation_xyz
'x, y, z'
'-x+1/2, -y, z+1/2'
'-x, y+1/2, -z+1/2'
'x+1/2, -y+1/2, -z'
'-x, -y, -z'
'x-1/2, y, -z-1/2'
'x, -y-1/2, z-1/2'
'-x-1/2, y-1/2, z'

loop_
_atom_site_label
_atom_site_type_symbol
_atom_site_fract_x
_atom_site_fract_y
_atom_site_fract_z
_atom_site_U_iso_or_equiv
_atom_site_adp_type
_atom_site_occupancy
_atom_site_site_symmetry_order
_atom_site_calc_flag
_atom_site_refinement_flags_posn
_atom_site_refinement_flags_adp
_atom_site_refinement_flags_occupancy
_atom_site_disorder_assembly
_atom_site_disorder_group
Se1 Se 0.62895(3) 0.39583(2) 0.35123(2) 0.02864(10) Uani 1 1 d D . . . .
Se5A Se 0.55073(3) 0.28362(2) 0.43982(2) 0.02988(13) Uani 0.8501(12) 1 d D . P A 1
Se3A Se 0.56417(3) 0.42010(2) 0.44898(2) 0.03026(13) Uani 0.8501(12) 1 d D . P A 1
Se4A Se 0.65954(3) 0.34851(2) 0.45228(2) 0.03184(13) Uani 0.8501(12) 1 d . . P A 1
N2 N 0.5814(2) 0.20291(12) 0.34300(10) 0.0283(7) Uani 1 1 d . . . . .
N1 N 0.4854(2) 0.19612(12) 0.35478(11) 0.0290(7) Uani 1 1 d . . . . .
N4 N 0.6419(2) 0.53467(13) 0.41029(10) 0.0306(7) Uani 1 1 d . . . . .
N3 N 0.5472(2) 0.53639(12) 0.39469(10) 0.0293(7) Uani 1 1 d . . . . .
C1 C 0.5343(3) 0.28087(14) 0.37781(12) 0.0268(8) Uani 1 1 d D . . . .
C32 C 0.5973(3) 0.44756(15) 0.39268(12) 0.0314(9) Uani 1 1 d D . . . .
C11 C 0.7123(2) 0.27337(14) 0.33911(12) 0.0267(8) Uani 1 1 d . . . . .
C16 C 0.7197(3) 0.29359(16) 0.29841(13) 0.0323(9) Uani 1 1 d . . . . .
C56 C 0.6716(3) 0.57655(16) 0.43614(12) 0.0325(9) Uani 1 1 d . . . . .
C33 C 0.4286(3) 0.47708(15) 0.35388(13) 0.0314(8) Uani 1 1 d . . . . .
C26 C 0.6161(3) 0.16839(16) 0.31166(13) 0.0343(9) Uani 1 1 d . . . . .
C51 C 0.4216(3) 0.59890(17) 0.38720(14) 0.0380(10) Uani 1 1 d . . . . .
H51 H 0.381229 0.576075 0.401742 0.046 Uiso 1 1 calc R U . . .
C3 C 0.2800(3) 0.26970(15) 0.37337(13) 0.0297(8) Uani 1 1 d . . . . .
C61 C 0.7637(3) 0.59241(17) 0.43390(13) 0.0365(9) Uani 1 1 d . . . . .
H61 H 0.804397 0.576952 0.414158 0.044 Uiso 1 1 calc R U . . .
C42 C 0.7816(3) 0.46782(16) 0.42109(13) 0.0344(9) Uani 1 1 d . . . . .
C38 C 0.3461(3) 0.45715(15) 0.37033(13) 0.0330(9) Uani 1 1 d . . . . .
C43 C 0.8434(3) 0.45609(15) 0.38866(14) 0.0348(9) Uani 1 1 d . . . . .
C7 C 0.3278(3) 0.22043(17) 0.43349(14) 0.0372(9) Uani 1 1 d . . . . .
C50 C 0.5143(3) 0.58545(16) 0.38076(13) 0.0319(9) Uani 1 1 d . . . . .
C57 C 0.6122(3) 0.60025(16) 0.46476(13) 0.0372(10) Uani 1 1 d . . . . .
H57 H 0.549333 0.589656 0.466467 0.045 Uiso 1 1 calc R U . . .
C4 C 0.1926(3) 0.27551(17) 0.39122(14) 0.0359(9) Uani 1 1 d . . . . .
H4 H 0.146744 0.295014 0.376841 0.043 Uiso 1 1 calc R U . . .
C52 C 0.3894(3) 0.64582(18) 0.37215(16) 0.0443(11) Uani 1 1 d . . . . .
H52 H 0.326404 0.655088 0.376341 0.053 Uiso 1 1 calc R U . . .
C55 C 0.5729(3) 0.61933(16) 0.36013(13) 0.0344(9) Uani 1 1 d . . . . .
H55 H 0.636000 0.610294 0.356076 0.041 Uiso 1 1 calc R U . . .
C2 C 0.3503(3) 0.24317(15) 0.39466(12) 0.0284(8) Uani 1 1 d . . . . .
C20 C 0.4542(3) 0.14355(15) 0.36051(14) 0.0337(9) Uani 1 1 d . . . . .
C12 C 0.7907(3) 0.27571(15) 0.36552(13) 0.0312(9) Uani 1 1 d . . . . .
C15 C 0.8010(3) 0.31806(18) 0.28577(14) 0.0389(10) Uani 1 1 d . . . . .
H15 H 0.804474 0.332211 0.258402 0.047 Uiso 1 1 calc R U . . .
C37 C 0.2725(3) 0.44511(17) 0.34381(16) 0.0434(11) Uani 1 1 d . . . . .
H37 H 0.217457 0.431115 0.355497 0.052 Uiso 1 1 calc R U . . .
C17 C 0.7926(3) 0.24953(18) 0.40748(14) 0.0392(10) Uani 1 1 d . . . . .
H17A H 0.729473 0.239584 0.415439 0.059 Uiso 1 1 calc R U . . .
H17B H 0.817803 0.273458 0.428371 0.059 Uiso 1 1 calc R U . . .
H17C H 0.831577 0.218492 0.405992 0.059 Uiso 1 1 calc R U . . .
C14 C 0.8770(3) 0.32233(17) 0.31191(15) 0.0398(10) Uani 1 1 d . . . . .
C53 C 0.4481(3) 0.67980(17) 0.35086(15) 0.0434(11) Uani 1 1 d . . . . .
H53 H 0.425103 0.711740 0.340327 0.052 Uiso 1 1 calc R U . . .
C48 C 0.8202(3) 0.46743(19) 0.34393(14) 0.0424(11) Uani 1 1 d . . . . .
H48A H 0.820395 0.435043 0.327901 0.064 Uiso 1 1 calc R U . . .
H48B H 0.866347 0.491259 0.332292 0.064 Uiso 1 1 calc R U . . .
H48C H 0.758709 0.483381 0.342363 0.064 Uiso 1 1 calc R U . . .
B2 B 0.6153(3) 0.25223(18) 0.35409(14) 0.0282(9) Uani 1 1 d . . . . .
C25 C 0.5102(3) 0.10840(17) 0.38092(16) 0.0435(11) Uani 1 1 d . . . . .
H25 H 0.570935 0.118258 0.389094 0.052 Uiso 1 1 calc R U . . .
C31 C 0.7077(3) 0.15232(17) 0.31408(14) 0.0393(10) Uani 1 1 d . . . . .
H31 H 0.744695 0.162260 0.337275 0.047 Uiso 1 1 calc R U . . .
C27 C 0.5616(3) 0.15323(17) 0.27799(14) 0.0409(10) Uani 1 1 d . . . . .
H27 H 0.499125 0.164495 0.275875 0.049 Uiso 1 1 calc R U . . .
C60 C 0.7959(3) 0.63074(18) 0.46049(14) 0.0434(11) Uani 1 1 d . . . . .
H60 H 0.859000 0.641105 0.459277 0.052 Uiso 1 1 calc R U . . .
C58 C 0.6446(3) 0.63893(17) 0.49051(14) 0.0409(10) Uani 1 1 d . . . . .
H58 H 0.603574 0.655390 0.509550 0.049 Uiso 1 1 calc R U . . .
C21 C 0.3663(3) 0.12932(17) 0.34722(15) 0.0393(10) Uani 1 1 d . . . . .
H21 H 0.328324 0.153155 0.332444 0.047 Uiso 1 1 calc R U . . .
C59 C 0.7366(4) 0.65406(18) 0.48890(14) 0.0446(11) Uani 1 1 d . . . . .
H59 H 0.758887 0.680286 0.507159 0.054 Uiso 1 1 calc R U . . .
C54 C 0.5399(3) 0.66658(17) 0.34526(15) 0.0386(10) Uani 1 1 d . . . . .
H54 H 0.580535 0.689737 0.331249 0.046 Uiso 1 1 calc R U . . .
C8 C 0.2936(3) 0.29058(18) 0.32983(14) 0.0397(10) Uani 1 1 d . . . . .
H8A H 0.240045 0.281426 0.312543 0.060 Uiso 1 1 calc R U . . .
H8B H 0.349777 0.275502 0.317669 0.060 Uiso 1 1 calc R U . . .
H8C H 0.299867 0.328401 0.330972 0.060 Uiso 1 1 calc R U . . .
C6 C 0.2387(3) 0.2259(2) 0.44982(14) 0.0449(11) Uani 1 1 d . . . . .
H6 H 0.224289 0.210037 0.475821 0.054 Uiso 1 1 calc R U . . .
C13 C 0.8706(3) 0.30037(16) 0.35121(15) 0.0379(10) Uani 1 1 d . . . . .
H13 H 0.922775 0.302153 0.369222 0.046 Uiso 1 1 calc R U . . .
C29 C 0.6909(4) 0.10574(19) 0.24944(16) 0.0521(12) Uani 1 1 d . . . . .
H29 H 0.716275 0.084204 0.228250 0.062 Uiso 1 1 calc R U . . .
C34 C 0.4335(3) 0.48533(17) 0.31022(14) 0.0413(10) Uani 1 1 d . . . . .
C41 C 0.3359(3) 0.4469(2) 0.41631(15) 0.0502(12) Uani 1 1 d . . . . .
H41A H 0.356231 0.411528 0.422553 0.075 Uiso 1 1 calc R U . . .
H41B H 0.270781 0.450987 0.424364 0.075 Uiso 1 1 calc R U . . .
H41C H 0.373890 0.471667 0.432012 0.075 Uiso 1 1 calc R U . . .
C30 C 0.7452(4) 0.1218(2) 0.28271(16) 0.0501(12) Uani 1 1 d . . . . .
H30 H 0.808510 0.111808 0.284033 0.060 Uiso 1 1 calc R U . . .
C28 C 0.5999(4) 0.12126(19) 0.24738(15) 0.0503(12) Uani 1 1 d . . . . .
H28 H 0.562453 0.110015 0.224705 0.060 Uiso 1 1 calc R U . . .
C5 C 0.1712(3) 0.25352(19) 0.42933(14) 0.0413(10) Uani 1 1 d . . . . .
C19 C 0.6411(3) 0.2879(2) 0.26745(14) 0.0481(12) Uani 1 1 d . . . . .
H19A H 0.646550 0.254457 0.253035 0.072 Uiso 1 1 calc R U . . .
H19B H 0.643967 0.316047 0.246956 0.072 Uiso 1 1 calc R U . . .
H19C H 0.581787 0.289331 0.282314 0.072 Uiso 1 1 calc R U . . .
C44 C 0.9309(3) 0.43575(17) 0.39758(18) 0.0463(12) Uani 1 1 d . . . . .
H44 H 0.970920 0.426920 0.375099 0.056 Uiso 1 1 calc R U . . .
B3 B 0.5175(3) 0.48722(18) 0.38074(15) 0.0312(10) Uani 1 1 d . . . . .
C36 C 0.2769(4) 0.4528(2) 0.30142(17) 0.0515(13) Uani 1 1 d . . . . .
C62 C 0.8132(4) 0.46178(19) 0.46246(15) 0.0464(11) Uani 1 1 d . . . . .
C39 C 0.5219(4) 0.5069(2) 0.29101(16) 0.0564(14) Uani 1 1 d . . . . .
H39A H 0.538068 0.539601 0.304750 0.085 Uiso 1 1 calc R U . . .
H39B H 0.512164 0.512991 0.261110 0.085 Uiso 1 1 calc R U . . .
H39C H 0.572314 0.481876 0.294808 0.085 Uiso 1 1 calc R U . . .
C46 C 0.9034(4) 0.44153(19) 0.46940(17) 0.0521(13) Uani 1 1 d . . . . .
H46 H 0.924272 0.437181 0.497330 0.063 Uiso 1 1 calc R U . . .
C10 C 0.3965(4) 0.1882(2) 0.45830(17) 0.0574(14) Uani 1 1 d . . . . .
H10A H 0.378419 0.151569 0.457144 0.086 Uiso 1 1 calc R U . . .
H10B H 0.396965 0.199842 0.487441 0.086 Uiso 1 1 calc R U . . .
H10C H 0.458551 0.192282 0.446315 0.086 Uiso 1 1 calc R U . . .
B1 B 0.4511(3) 0.24020(18) 0.37549(14) 0.0289(9) Uani 1 1 d . . . . .
C35 C 0.3579(4) 0.4731(2) 0.28504(16) 0.0543(14) Uani 1 1 d . . . . .
H35 H 0.362059 0.478784 0.255771 0.065 Uiso 1 1 calc R U . . .
B4 B 0.6790(3) 0.48410(18) 0.40893(14) 0.0313(10) Uani 1 1 d . . . . .
C22 C 0.3350(3) 0.07933(19) 0.35597(17) 0.0497(12) Uani 1 1 d . . . . .
H22 H 0.274779 0.069083 0.347293 0.060 Uiso 1 1 calc R U . . .
C18 C 0.9634(3) 0.3501(2) 0.29749(18) 0.0579(15) Uani 1 1 d . . . . .
H18A H 0.960022 0.386671 0.305624 0.087 Uiso 1 1 calc R U . . .
H18B H 0.968484 0.347497 0.267024 0.087 Uiso 1 1 calc R U . . .
H18C H 1.017840 0.334063 0.310471 0.087 Uiso 1 1 calc R U . . .
C47 C 0.7573(4) 0.4785(2) 0.49932(15) 0.0622(15) Uani 1 1 d . . . . .
H47A H 0.709652 0.452505 0.505207 0.093 Uiso 1 1 calc R U . . .
H47B H 0.727729 0.511913 0.493245 0.093 Uiso 1 1 calc R U . . .
H47C H 0.797893 0.482237 0.523686 0.093 Uiso 1 1 calc R U . . .
C45 C 0.9607(4) 0.42818(19) 0.4376(2) 0.0557(14) Uani 1 1 d . . . . .
C23 C 0.3903(4) 0.04480(19) 0.37702(18) 0.0533(13) Uani 1 1 d . . . . .
H23 H 0.367991 0.010954 0.383044 0.064 Uiso 1 1 calc R U . . .
C24 C 0.4787(3) 0.05911(18) 0.38953(18) 0.0498(13) Uani 1 1 d . . . . .
H24 H 0.517207 0.035137 0.403911 0.060 Uiso 1 1 calc R U . . .
C9 C 0.0742(3) 0.2573(3) 0.44741(17) 0.0623(16) Uani 1 1 d . . . . .
H9A H 0.035343 0.278284 0.428897 0.093 Uiso 1 1 calc R U . . .
H9B H 0.077064 0.273525 0.475066 0.093 Uiso 1 1 calc R U . . .
H9C H 0.047752 0.222421 0.449958 0.093 Uiso 1 1 calc R U . . .
C40 C 0.1946(5) 0.4405(3) 0.2739(2) 0.085(2) Uani 1 1 d . . . . .
H40A H 0.214057 0.440398 0.244534 0.128 Uiso 1 1 calc R U . . .
H40B H 0.146556 0.466902 0.277955 0.128 Uiso 1 1 calc R U . . .
H40C H 0.169814 0.406358 0.281276 0.128 Uiso 1 1 calc R U . . .
C49 C 1.0569(4) 0.4073(3) 0.4475(3) 0.096(3) Uani 1 1 d . . . . .
H49A H 1.082988 0.390928 0.422487 0.144 Uiso 1 1 calc R U . . .
H49B H 1.052544 0.381590 0.469978 0.144 Uiso 1 1 calc R U . . .
H49C H 1.097022 0.435877 0.456385 0.144 Uiso 1 1 calc R U . . .
Se4B Se 0.5156(2) 0.39408(13) 0.43271(11) 0.0473(10) Uani 0.1499(12) 1 d D . P A 2
Se3B Se 0.5894(2) 0.31572(12) 0.42787(10) 0.0428(9) Uani 0.1499(12) 1 d D . P A 2
Se7A Se 0.49430(5) 0.34653(3) 0.35276(2) 0.02495(13) Uani 0.8501(12) 1 d D . P A 1
Se2B Se 0.5070(3) 0.34124(17) 0.33523(16) 0.0375(10) Uani 0.1499(12) 1 d D . P A 2

loop_
_atom_site_aniso_label
_atom_site_aniso_U_11
_atom_site_aniso_U_22
_atom_site_aniso_U_33
_atom_site_aniso_U_23
_atom_site_aniso_U_13
_atom_site_aniso_U_12
Se1 0.02766(19) 0.02387(18) 0.0344(2) -0.00216(16) 0.00531(16) -0.00055(14)
Se5A 0.0356(3) 0.0279(2) 0.0261(2) 0.00569(19) -0.00181(19) -0.0045(2)
Se3A 0.0343(3) 0.0306(2) 0.0258(2) -0.00091(19) 0.00692(19) -0.0020(2)
Se4A 0.0336(2) 0.0320(2) 0.0299(2) 0.0047(2) -0.00784(19) -0.00216(19)
N2 0.0234(15) 0.0264(16) 0.0351(18) -0.0041(14) -0.0021(13) 0.0022(12)
N1 0.0215(15) 0.0275(16) 0.0382(18) -0.0010(14) -0.0063(14) -0.0013(12)
N4 0.0256(16) 0.0358(18) 0.0304(17) -0.0033(14) 0.0039(13) 0.0042(14)
N3 0.0248(16) 0.0282(17) 0.0349(18) -0.0016(14) 0.0048(13) 0.0052(13)
C1 0.0297(19) 0.0228(18) 0.0278(19) 0.0007(15) -0.0064(15) 0.0008(15)
C32 0.036(2) 0.031(2) 0.027(2) 0.0009(16) 0.0090(16) 0.0101(17)
C11 0.0256(18) 0.0224(18) 0.032(2) -0.0079(15) -0.0011(15) 0.0045(14)
C16 0.033(2) 0.033(2) 0.031(2) -0.0054(17) 0.0015(17) -0.0008(17)
C56 0.038(2) 0.032(2) 0.0268(19) 0.0008(17) 0.0003(17) 0.0050(17)
C33 0.036(2) 0.0257(19) 0.033(2) -0.0017(16) 0.0062(17) 0.0093(16)
C26 0.037(2) 0.029(2) 0.037(2) -0.0078(17) -0.0058(18) -0.0003(17)
C51 0.030(2) 0.035(2) 0.049(3) -0.006(2) 0.0070(18) 0.0036(17)
C3 0.0270(19) 0.0264(19) 0.036(2) 0.0004(16) -0.0039(16) -0.0051(15)
C61 0.034(2) 0.041(2) 0.034(2) 0.0025(18) 0.0032(17) 0.0050(18)
C42 0.040(2) 0.029(2) 0.034(2) -0.0051(17) -0.0102(18) 0.0049(17)
C38 0.032(2) 0.025(2) 0.042(2) -0.0074(17) 0.0000(18) 0.0035(16)
C43 0.030(2) 0.0218(19) 0.052(3) -0.0094(18) -0.0062(19) 0.0006(16)
C7 0.037(2) 0.038(2) 0.037(2) 0.0078(19) -0.0007(18) -0.0019(19)
C50 0.028(2) 0.028(2) 0.039(2) -0.0033(17) 0.0041(17) 0.0046(16)
C57 0.041(2) 0.035(2) 0.035(2) 0.0017(18) 0.0118(18) 0.0042(19)
C4 0.029(2) 0.038(2) 0.041(2) -0.0096(19) -0.0059(18) 0.0018(17)
C52 0.031(2) 0.040(3) 0.062(3) -0.010(2) 0.002(2) 0.0105(19)
C55 0.029(2) 0.031(2) 0.043(2) -0.0010(18) 0.0015(17) 0.0029(16)
C2 0.0283(19) 0.027(2) 0.030(2) 0.0023(16) -0.0018(15) -0.0027(15)
C20 0.030(2) 0.027(2) 0.044(2) 0.0001(17) -0.0053(17) -0.0007(16)
C12 0.0241(19) 0.0258(19) 0.044(2) -0.0042(17) -0.0024(16) 0.0049(15)
C15 0.043(2) 0.040(2) 0.034(2) -0.0080(19) 0.0108(19) -0.0022(19)
C37 0.038(2) 0.031(2) 0.061(3) -0.010(2) -0.005(2) 0.0110(18)
C17 0.034(2) 0.040(2) 0.044(2) 0.003(2) -0.0130(19) 0.0068(19)
C14 0.030(2) 0.038(2) 0.051(3) -0.017(2) 0.0109(19) -0.0013(18)
C53 0.045(3) 0.029(2) 0.056(3) -0.002(2) -0.006(2) 0.0086(19)
C48 0.029(2) 0.053(3) 0.045(3) -0.009(2) 0.0064(19) -0.0065(19)
B2 0.023(2) 0.033(2) 0.028(2) 0.0017(18) -0.0100(17) 0.0029(17)
C25 0.032(2) 0.035(2) 0.064(3) 0.002(2) -0.013(2) -0.0007(18)
C31 0.038(2) 0.039(2) 0.040(2) -0.015(2) -0.0072(19) 0.0091(19)
C27 0.043(2) 0.038(2) 0.042(2) -0.0065(19) -0.012(2) 0.002(2)
C60 0.044(3) 0.044(3) 0.042(3) 0.002(2) -0.003(2) -0.008(2)
C58 0.054(3) 0.037(2) 0.031(2) -0.0031(18) 0.006(2) 0.005(2)
C21 0.029(2) 0.037(2) 0.052(3) -0.001(2) -0.0117(19) -0.0023(18)
C59 0.061(3) 0.037(2) 0.036(2) -0.002(2) -0.002(2) -0.001(2)
C54 0.037(2) 0.031(2) 0.048(3) -0.0009(19) -0.0024(19) -0.0003(18)
C8 0.029(2) 0.047(3) 0.043(2) 0.014(2) -0.0105(18) -0.0037(19)
C6 0.044(3) 0.057(3) 0.033(2) 0.002(2) 0.006(2) -0.014(2)
C13 0.0241(19) 0.036(2) 0.053(3) -0.012(2) -0.0063(19) 0.0053(17)
C29 0.067(3) 0.044(3) 0.046(3) -0.018(2) 0.001(2) 0.005(2)
C34 0.048(3) 0.038(2) 0.038(2) 0.0014(19) 0.001(2) 0.021(2)
C41 0.039(3) 0.065(3) 0.047(3) -0.004(2) 0.009(2) -0.012(2)
C30 0.045(3) 0.051(3) 0.054(3) -0.017(2) 0.001(2) 0.014(2)
C28 0.067(3) 0.044(3) 0.040(3) -0.011(2) -0.012(2) -0.002(2)
C5 0.031(2) 0.054(3) 0.039(2) -0.013(2) 0.0026(19) -0.004(2)
C19 0.045(3) 0.067(3) 0.032(2) 0.001(2) -0.006(2) -0.006(2)
C44 0.035(2) 0.031(2) 0.072(3) -0.004(2) -0.005(2) 0.0038(19)
B3 0.030(2) 0.031(2) 0.033(2) 0.0054(19) 0.0114(19) 0.0061(18)
C36 0.051(3) 0.049(3) 0.056(3) -0.017(2) -0.019(2) 0.025(2)
C62 0.057(3) 0.043(3) 0.039(3) -0.006(2) -0.009(2) 0.005(2)
C39 0.063(3) 0.066(3) 0.040(3) 0.017(2) 0.015(2) 0.026(3)
C46 0.064(3) 0.041(3) 0.051(3) 0.013(2) -0.032(3) -0.011(2)
C10 0.058(3) 0.063(3) 0.051(3) 0.030(3) -0.006(2) 0.001(3)
B1 0.029(2) 0.030(2) 0.027(2) 0.0049(18) -0.0059(17) 0.0029(18)
C35 0.072(4) 0.054(3) 0.037(3) -0.003(2) -0.011(2) 0.034(3)
B4 0.035(2) 0.034(2) 0.025(2) -0.0021(18) 0.0016(18) 0.0062(19)
C22 0.037(2) 0.044(3) 0.068(3) -0.003(2) -0.013(2) -0.010(2)
C18 0.037(3) 0.067(4) 0.070(4) -0.022(3) 0.019(2) -0.010(2)
C47 0.079(4) 0.072(4) 0.035(3) -0.002(3) -0.008(3) -0.010(3)
C45 0.042(3) 0.036(3) 0.089(4) 0.004(3) -0.019(3) 0.003(2)
C23 0.048(3) 0.031(2) 0.081(4) 0.002(2) -0.009(3) -0.006(2)
C24 0.042(3) 0.030(2) 0.077(4) 0.007(2) -0.012(2) 0.000(2)
C9 0.036(3) 0.101(5) 0.050(3) -0.014(3) 0.014(2) -0.009(3)
C40 0.084(5) 0.092(5) 0.080(5) -0.030(4) -0.043(4) 0.027(4)
C49 0.048(3) 0.081(5) 0.159(8) 0.038(5) -0.041(4) 0.006(3)
Se4B 0.0484(19) 0.0459(19) 0.0476(19) -0.0133(15) 0.0141(15) -0.0041(15)
Se3B 0.0547(19) 0.0373(18) 0.0365(17) -0.0004(13) 0.0019(14) -0.0021(15)
Se7A 0.0229(3) 0.0232(3) 0.0287(3) 0.0012(3) -0.0004(3) 0.0015(2)
Se2B 0.0303(18) 0.0282(18) 0.054(3) -0.001(2) 0.004(2) 0.0005(13)

loop_
_atom_type_symbol
_atom_type_description
_atom_type_scat_dispersion_real
_atom_type_scat_dispersion_imag
_atom_type_scat_source
C C 0.0033 0.0016 'International Tables Vol C Tables 4.2.6.8 and 6.1.1.4'
H H 0.0000 0.0000 'International Tables Vol C Tables 4.2.6.8 and 6.1.1.4'
B B 0.0013 0.0007 'International Tables Vol C Tables 4.2.6.8 and 6.1.1.4'
N N 0.0061 0.0033 'International Tables Vol C Tables 4.2.6.8 and 6.1.1.4'
Se Se -0.0929 2.2259 'International Tables Vol C Tables 4.2.6.8 and 6.1.1.4'

loop_
_geom_angle_atom_site_label_1
_geom_angle_atom_site_label_2
_geom_angle_atom_site_label_3
_geom_angle
_geom_angle_site_symmetry_1
_geom_angle_site_symmetry_3
_geom_angle_publ_flag
C32 Se1 Se7A 99.50(13) . . ?
C32 Se1 Se2B 113.04(17) . . ?
C1 Se5A Se4A 105.98(11) . . ?
C32 Se3A Se4A 100.50(11) . . ?
Se3A Se4A Se5A 99.45(2) . . ?
C26 N2 N1 116.3(3) . . ?
B2 N2 N1 112.1(3) . . ?
B2 N2 C26 128.0(3) . . ?
C20 N1 N2 116.5(3) . . ?
B1 N1 N2 111.3(3) . . ?
B1 N1 C20 126.2(3) . . ?
C56 N4 N3 117.2(3) . . ?
B4 N4 N3 111.9(3) . . ?
B4 N4 C56 127.2(3) . . ?
C50 N3 N4 116.6(3) . . ?
B3 N3 N4 111.5(3) . . ?
B3 N3 C50 126.8(3) . . ?
B2 C1 Se5A 114.0(2) . . ?
B2 C1 B1 103.2(3) . . ?
B2 C1 Se3B 107.5(3) . . ?
B2 C1 Se7A 115.2(3) . . ?
B2 C1 Se2B 100.0(3) . . ?
B1 C1 Se5A 99.1(2) . . ?
B1 C1 Se3B 129.1(3) . . ?
B1 C1 Se7A 109.0(2) . . ?
B1 C1 Se2B 108.3(3) . . ?
Se3B C1 Se2B 105.1(2) . . ?
Se7A C1 Se5A 114.22(18) . . ?
Se1 C32 Se3A 115.5(2) . . ?
Se1 C32 Se4B 95.33(19) . . ?
B3 C32 Se1 116.8(3) . . ?
B3 C32 Se3A 105.8(3) . . ?
B3 C32 B4 103.6(3) . . ?
B3 C32 Se4B 98.8(3) . . ?
B4 C32 Se1 117.1(3) . . ?
B4 C32 Se3A 95.3(3) . . ?
B4 C32 Se4B 124.8(3) . . ?
C16 C11 C12 118.5(4) . . ?
C16 C11 B2 118.4(3) . . ?
C12 C11 B2 123.0(4) . . ?
C11 C16 C19 120.9(4) . . ?
C15 C16 C11 120.0(4) . . ?
C15 C16 C19 119.1(4) . . ?
C61 C56 N4 118.6(4) . . ?
C61 C56 C57 119.5(4) . . ?
C57 C56 N4 121.9(4) . . ?
C38 C33 C34 117.9(4) . . ?
C38 C33 B3 123.5(4) . . ?
C34 C33 B3 118.4(4) . . ?
C31 C26 N2 118.7(4) . . ?
C31 C26 C27 119.9(4) . . ?
C27 C26 N2 121.2(4) . . ?
C50 C51 H51 120.4 . . ?
C52 C51 H51 120.4 . . ?
C52 C51 C50 119.2(4) . . ?
C4 C3 C2 120.6(4) . . ?
C4 C3 C8 117.3(4) . . ?
C2 C3 C8 122.0(4) . . ?
C56 C61 H61 120.1 . . ?
C60 C61 C56 119.9(4) . . ?
C60 C61 H61 120.1 . . ?
C43 C42 C62 117.7(4) . . ?
C43 C42 B4 118.0(4) . . ?
C62 C42 B4 124.2(4) . . ?
C33 C38 C41 121.1(4) . . ?
C37 C38 C33 120.1(4) . . ?
C37 C38 C41 118.8(4) . . ?
C42 C43 C48 121.5(4) . . ?
C44 C43 C42 120.4(4) . . ?
C44 C43 C48 118.0(4) . . ?
C2 C7 C10 122.5(4) . . ?
C6 C7 C2 120.0(4) . . ?
C6 C7 C10 117.5(4) . . ?
C51 C50 N3 119.6(4) . . ?
C55 C50 N3 120.5(3) . . ?
C55 C50 C51 119.9(4) . . ?
C56 C57 H57 119.9 . . ?
C58 C57 C56 120.1(4) . . ?
C58 C57 H57 119.9 . . ?
C3 C4 H4 119.3 . . ?
C5 C4 C3 121.4(4) . . ?
C5 C4 H4 119.3 . . ?
C51 C52 H52 119.5 . . ?
C51 C52 C53 121.0(4) . . ?
C53 C52 H52 119.5 . . ?
C50 C55 H55 119.8 . . ?
C50 C55 C54 120.4(4) . . ?
C54 C55 H55 119.8 . . ?
C3 C2 C7 117.6(4) . . ?
C3 C2 B1 120.1(3) . . ?
C7 C2 B1 122.2(3) . . ?
C25 C20 N1 119.7(4) . . ?
C25 C20 C21 120.5(4) . . ?
C21 C20 N1 119.7(4) . . ?
C11 C12 C17 121.9(4) . . ?
C13 C12 C11 119.0(4) . . ?
C13 C12 C17 118.9(4) . . ?
C16 C15 H15 119.0 . . ?
C14 C15 C16 121.9(4) . . ?
C14 C15 H15 119.0 . . ?
C38 C37 H37 118.9 . . ?
C36 C37 C38 122.3(5) . . ?
C36 C37 H37 118.9 . . ?
C12 C17 H17A 109.5 . . ?
C12 C17 H17B 109.5 . . ?
C12 C17 H17C 109.5 . . ?
H17A C17 H17B 109.5 . . ?
H17A C17 H17C 109.5 . . ?
H17B C17 H17C 109.5 . . ?
C15 C14 C18 120.5(5) . . ?
C13 C14 C15 117.7(4) . . ?
C13 C14 C18 121.8(4) . . ?
C52 C53 H53 120.3 . . ?
C54 C53 C52 119.4(4) . . ?
C54 C53 H53 120.3 . . ?
C43 C48 H48A 109.5 . . ?
C43 C48 H48B 109.5 . . ?
C43 C48 H48C 109.5 . . ?
H48A C48 H48B 109.5 . . ?
H48A C48 H48C 109.5 . . ?
H48B C48 H48C 109.5 . . ?
N2 B2 C1 106.6(3) . . ?
N2 B2 C11 123.0(4) . . ?
C1 B2 C11 130.0(4) . . ?
C20 C25 H25 119.7 . . ?
C24 C25 C20 120.5(4) . . ?
C24 C25 H25 119.7 . . ?
C26 C31 H31 119.9 . . ?
C30 C31 C26 120.1(4) . . ?
C30 C31 H31 119.9 . . ?
C26 C27 H27 120.5 . . ?
C26 C27 C28 119.1(4) . . ?
C28 C27 H27 120.5 . . ?
C61 C60 H60 119.8 . . ?
C61 C60 C59 120.3(4) . . ?
C59 C60 H60 119.8 . . ?
C57 C58 H58 119.7 . . ?
C57 C58 C59 120.5(4) . . ?
C59 C58 H58 119.7 . . ?
C20 C21 H21 120.7 . . ?
C20 C21 C22 118.7(4) . . ?
C22 C21 H21 120.7 . . ?
C60 C59 H59 120.2 . . ?
C58 C59 C60 119.7(4) . . ?
C58 C59 H59 120.2 . . ?
C55 C54 H54 120.0 . . ?
C53 C54 C55 120.0(4) . . ?
C53 C54 H54 120.0 . . ?
C3 C8 H8A 109.5 . . ?
C3 C8 H8B 109.5 . . ?
C3 C8 H8C 109.5 . . ?
H8A C8 H8B 109.5 . . ?
H8A C8 H8C 109.5 . . ?
H8B C8 H8C 109.5 . . ?
C7 C6 H6 119.1 . . ?
C5 C6 C7 121.8(4) . . ?
C5 C6 H6 119.1 . . ?
C12 C13 H13 118.6 . . ?
C14 C13 C12 122.8(4) . . ?
C14 C13 H13 118.6 . . ?
C30 C29 H29 120.3 . . ?
C28 C29 H29 120.3 . . ?
C28 C29 C30 119.4(4) . . ?
C33 C34 C39 119.7(4) . . ?
C35 C34 C33 119.9(5) . . ?
C35 C34 C39 120.4(4) . . ?
C38 C41 H41A 109.5 . . ?
C38 C41 H41B 109.5 . . ?
C38 C41 H41C 109.5 . . ?
H41A C41 H41B 109.5 . . ?
H41A C41 H41C 109.5 . . ?
H41B C41 H41C 109.5 . . ?
C31 C30 H30 119.9 . . ?
C29 C30 C31 120.3(5) . . ?
C29 C30 H30 119.9 . . ?
C27 C28 H28 119.4 . . ?
C29 C28 C27 121.1(4) . . ?
C29 C28 H28 119.4 . . ?
C4 C5 C9 121.1(4) . . ?
C6 C5 C4 118.5(4) . . ?
C6 C5 C9 120.3(5) . . ?
C16 C19 H19A 109.5 . . ?
C16 C19 H19B 109.5 . . ?
C16 C19 H19C 109.5 . . ?
H19A C19 H19B 109.5 . . ?
H19A C19 H19C 109.5 . . ?
H19B C19 H19C 109.5 . . ?
C43 C44 H44 119.0 . . ?
C45 C44 C43 122.0(5) . . ?
C45 C44 H44 119.0 . . ?
N3 B3 C32 106.4(4) . . ?
N3 B3 C33 124.9(4) . . ?
C33 B3 C32 128.3(4) . . ?
C37 C36 C35 117.9(5) . . ?
C37 C36 C40 120.6(6) . . ?
C35 C36 C40 121.5(5) . . ?
C42 C62 C46 119.0(5) . . ?
C42 C62 C47 122.3(4) . . ?
C46 C62 C47 118.6(5) . . ?
C34 C39 H39A 109.5 . . ?
C34 C39 H39B 109.5 . . ?
C34 C39 H39C 109.5 . . ?
H39A C39 H39B 109.5 . . ?
H39A C39 H39C 109.5 . . ?
H39B C39 H39C 109.5 . . ?
C62 C46 H46 118.8 . . ?
C45 C46 C62 122.4(5) . . ?
C45 C46 H46 118.8 . . ?
C7 C10 H10A 109.5 . . ?
C7 C10 H10B 109.5 . . ?
C7 C10 H10C 109.5 . . ?
H10A C10 H10B 109.5 . . ?
H10A C10 H10C 109.5 . . ?
H10B C10 H10C 109.5 . . ?
N1 B1 C1 106.7(3) . . ?
N1 B1 C2 123.1(4) . . ?
C2 B1 C1 130.0(4) . . ?
C34 C35 H35 119.0 . . ?
C36 C35 C34 121.9(5) . . ?
C36 C35 H35 119.0 . . ?
N4 B4 C32 106.0(3) . . ?
N4 B4 C42 126.2(4) . . ?
C42 B4 C32 127.8(4) . . ?
C21 C22 H22 119.7 . . ?
C23 C22 C21 120.6(4) . . ?
C23 C22 H22 119.7 . . ?
C14 C18 H18A 109.5 . . ?
C14 C18 H18B 109.5 . . ?
C14 C18 H18C 109.5 . . ?
H18A C18 H18B 109.5 . . ?
H18A C18 H18C 109.5 . . ?
H18B C18 H18C 109.5 . . ?
C62 C47 H47A 109.5 . . ?
C62 C47 H47B 109.5 . . ?
C62 C47 H47C 109.5 . . ?
H47A C47 H47B 109.5 . . ?
H47A C47 H47C 109.5 . . ?
H47B C47 H47C 109.5 . . ?
C44 C45 C49 122.2(6) . . ?
C46 C45 C44 118.4(5) . . ?
C46 C45 C49 119.4(6) . . ?
C22 C23 H23 119.9 . . ?
C22 C23 C24 120.3(5) . . ?
C24 C23 H23 119.9 . . ?
C25 C24 C23 119.4(4) . . ?
C25 C24 H24 120.3 . . ?
C23 C24 H24 120.3 . . ?
C5 C9 H9A 109.5 . . ?
C5 C9 H9B 109.5 . . ?
C5 C9 H9C 109.5 . . ?
H9A C9 H9B 109.5 . . ?
H9A C9 H9C 109.5 . . ?
H9B C9 H9C 109.5 . . ?
C36 C40 H40A 109.5 . . ?
C36 C40 H40B 109.5 . . ?
C36 C40 H40C 109.5 . . ?
H40A C40 H40B 109.5 . . ?
H40A C40 H40C 109.5 . . ?
H40B C40 H40C 109.5 . . ?
C45 C49 H49A 109.5 . . ?
C45 C49 H49B 109.5 . . ?
C45 C49 H49C 109.5 . . ?
H49A C49 H49B 109.5 . . ?
H49A C49 H49C 109.5 . . ?
H49B C49 H49C 109.5 . . ?
C32 Se4B Se3B 105.14(18) . . ?
C1 Se3B Se4B 105.4(2) . . ?
C1 Se7A Se1 103.55(11) . . ?
C1 Se2B Se1 99.4(2) . . ?

loop_
_geom_bond_atom_site_label_1
_geom_bond_atom_site_label_2
_geom_bond_distance
_geom_bond_site_symmetry_2
_geom_bond_publ_flag
Se1 C32 1.936(4) . ?
Se1 Se7A 2.3236(8) . ?
Se1 Se2B 2.312(5) . ?
Se5A Se4A 2.3298(7) . ?
Se5A C1 2.000(4) . ?
Se3A Se4A 2.3056(7) . ?
Se3A C32 1.994(4) . ?
N2 N1 1.447(4) . ?
N2 C26 1.432(5) . ?
N2 B2 1.408(5) . ?
N1 C20 1.440(5) . ?
N1 B1 1.406(6) . ?
N4 N3 1.457(4) . ?
N4 C56 1.426(5) . ?
N4 B4 1.410(6) . ?
N3 C50 1.423(5) . ?
N3 B3 1.411(6) . ?
C1 B2 1.577(6) . ?
C1 B1 1.597(6) . ?
C1 Se3B 2.002(5) . ?
C1 Se7A 1.960(4) . ?
C1 Se2B 2.106(6) . ?
C32 B3 1.588(6) . ?
C32 B4 1.597(6) . ?
C32 Se4B 2.222(5) . ?
C11 C16 1.407(6) . ?
C11 C12 1.414(5) . ?
C11 B2 1.578(6) . ?
C16 C15 1.394(6) . ?
C16 C19 1.514(6) . ?
C56 C61 1.394(6) . ?
C56 C57 1.396(6) . ?
C33 C38 1.401(6) . ?
C33 C34 1.415(6) . ?
C33 B3 1.566(6) . ?
C26 C31 1.388(6) . ?
C26 C27 1.391(6) . ?
C51 H51 0.9500 . ?
C51 C50 1.399(5) . ?
C51 C52 1.383(6) . ?
C3 C4 1.394(6) . ?
C3 C2 1.401(5) . ?
C3 C8 1.507(6) . ?
C61 H61 0.9500 . ?
C61 C60 1.385(6) . ?
C42 C43 1.402(6) . ?
C42 C62 1.409(6) . ?
C42 B4 1.588(6) . ?
C38 C37 1.395(6) . ?
C38 C41 1.502(6) . ?
C43 C48 1.499(6) . ?
C43 C44 1.398(6) . ?
C7 C2 1.412(6) . ?
C7 C6 1.396(6) . ?
C7 C10 1.519(6) . ?
C50 C55 1.383(6) . ?
C57 H57 0.9500 . ?
C57 C58 1.376(6) . ?
C4 H4 0.9500 . ?
C4 C5 1.380(6) . ?
C52 H52 0.9500 . ?
C52 C53 1.397(7) . ?
C55 H55 0.9500 . ?
C55 C54 1.392(6) . ?
C2 B1 1.581(6) . ?
C20 C25 1.379(6) . ?
C20 C21 1.387(6) . ?
C12 C17 1.503(6) . ?
C12 C13 1.394(6) . ?
C15 H15 0.9500 . ?
C15 C14 1.384(6) . ?
C37 H37 0.9500 . ?
C37 C36 1.372(7) . ?
C17 H17A 0.9800 . ?
C17 H17B 0.9800 . ?
C17 H17C 0.9800 . ?
C14 C13 1.382(7) . ?
C14 C18 1.511(6) . ?
C53 H53 0.9500 . ?
C53 C54 1.379(6) . ?
C48 H48A 0.9800 . ?
C48 H48B 0.9800 . ?
C48 H48C 0.9800 . ?
C25 H25 0.9500 . ?
C25 C24 1.378(6) . ?
C31 H31 0.9500 . ?
C31 C30 1.386(6) . ?
C27 H27 0.9500 . ?
C27 C28 1.395(7) . ?
C60 H60 0.9500 . ?
C60 C59 1.386(7) . ?
C58 H58 0.9500 . ?
C58 C59 1.385(7) . ?
C21 H21 0.9500 . ?
C21 C22 1.395(6) . ?
C59 H59 0.9500 . ?
C54 H54 0.9500 . ?
C8 H8A 0.9800 . ?
C8 H8B 0.9800 . ?
C8 H8C 0.9800 . ?
C6 H6 0.9500 . ?
C6 C5 1.374(7) . ?
C13 H13 0.9500 . ?
C29 H29 0.9500 . ?
C29 C30 1.386(7) . ?
C29 C28 1.376(7) . ?
C34 C39 1.521(7) . ?
C34 C35 1.393(7) . ?
C41 H41A 0.9800 . ?
C41 H41B 0.9800 . ?
C41 H41C 0.9800 . ?
C30 H30 0.9500 . ?
C28 H28 0.9500 . ?
C5 C9 1.518(6) . ?
C19 H19A 0.9800 . ?
C19 H19B 0.9800 . ?
C19 H19C 0.9800 . ?
C44 H44 0.9500 . ?
C44 C45 1.365(8) . ?
C36 C35 1.384(8) . ?
C36 C40 1.514(7) . ?
C62 C46 1.420(7) . ?
C62 C47 1.493(7) . ?
C39 H39A 0.9800 . ?
C39 H39B 0.9800 . ?
C39 H39C 0.9800 . ?
C46 H46 0.9500 . ?
C46 C45 1.356(8) . ?
C10 H10A 0.9800 . ?
C10 H10B 0.9800 . ?
C10 H10C 0.9800 . ?
C35 H35 0.9500 . ?
C22 H22 0.9500 . ?
C22 C23 1.373(7) . ?
C18 H18A 0.9800 . ?
C18 H18B 0.9800 . ?
C18 H18C 0.9800 . ?
C47 H47A 0.9800 . ?
C47 H47B 0.9800 . ?
C47 H47C 0.9800 . ?
C45 C49 1.523(7) . ?
C23 H23 0.9500 . ?
C23 C24 1.388(7) . ?
C24 H24 0.9500 . ?
C9 H9A 0.9800 . ?
C9 H9B 0.9800 . ?
C9 H9C 0.9800 . ?
C40 H40A 0.9800 . ?
C40 H40B 0.9800 . ?
C40 H40C 0.9800 . ?
C49 H49A 0.9800 . ?
C49 H49B 0.9800 . ?
C49 H49C 0.9800 . ?
Se4B Se3B 2.290(5) . ?

loop_
_geom_torsion_atom_site_label_1
_geom_torsion_atom_site_label_2
_geom_torsion_atom_site_label_3
_geom_torsion_atom_site_label_4
_geom_torsion
_geom_torsion_site_symmetry_1
_geom_torsion_site_symmetry_2
_geom_torsion_site_symmetry_3
_geom_torsion_site_symmetry_4
_geom_torsion_publ_flag
Se1 C32 B3 N3 -138.1(3) . . . . ?
Se1 C32 B3 C33 34.7(5) . . . . ?
Se1 C32 B4 N4 136.7(3) . . . . ?
Se1 C32 B4 C42 -43.1(5) . . . . ?
Se5A C1 B2 N2 103.7(3) . . . . ?
Se5A C1 B2 C11 -83.7(4) . . . . ?
Se5A C1 B1 N1 -115.6(3) . . . . ?
Se5A C1 B1 C2 59.9(4) . . . . ?
Se3A C32 B3 N3 91.8(3) . . . . ?
Se3A C32 B3 C33 -95.5(4) . . . . ?
Se3A C32 B4 N4 -101.1(3) . . . . ?
Se3A C32 B4 C42 79.2(4) . . . . ?
N2 N1 C20 C25 41.7(6) . . . . ?
N2 N1 C20 C21 -141.3(4) . . . . ?
N2 N1 B1 C1 -0.2(4) . . . . ?
N2 N1 B1 C2 -176.1(3) . . . . ?
N2 C26 C31 C30 -175.6(4) . . . . ?
N2 C26 C27 C28 177.4(4) . . . . ?
N1 N2 C26 C31 -145.6(4) . . . . ?
N1 N2 C26 C27 37.9(5) . . . . ?
N1 N2 B2 C1 2.8(4) . . . . ?
N1 N2 B2 C11 -170.5(3) . . . . ?
N1 C20 C25 C24 175.0(4) . . . . ?
N1 C20 C21 C22 -175.1(4) . . . . ?
N4 N3 C50 C51 -144.8(4) . . . . ?
N4 N3 C50 C55 36.7(5) . . . . ?
N4 N3 B3 C32 6.4(4) . . . . ?
N4 N3 B3 C33 -166.7(4) . . . . ?
N4 C56 C61 C60 -175.9(4) . . . . ?
N4 C56 C57 C58 177.0(4) . . . . ?
N3 N4 C56 C61 -146.5(4) . . . . ?
N3 N4 C56 C57 36.5(5) . . . . ?
N3 N4 B4 C32 -3.2(4) . . . . ?
N3 N4 B4 C42 176.6(4) . . . . ?
N3 C50 C55 C54 177.8(4) . . . . ?
C11 C16 C15 C14 1.4(6) . . . . ?
C11 C12 C13 C14 -0.7(6) . . . . ?
C16 C11 C12 C17 -172.7(4) . . . . ?
C16 C11 C12 C13 3.4(6) . . . . ?
C16 C11 B2 N2 79.7(5) . . . . ?
C16 C11 B2 C1 -91.9(5) . . . . ?
C16 C15 C14 C13 1.4(6) . . . . ?
C16 C15 C14 C18 -178.7(4) . . . . ?
C56 N4 N3 C50 41.4(5) . . . . ?
C56 N4 N3 B3 -162.2(3) . . . . ?
C56 N4 B4 C32 154.5(4) . . . . ?
C56 N4 B4 C42 -25.8(7) . . . . ?
C56 C61 C60 C59 -1.1(7) . . . . ?
C56 C57 C58 C59 -1.2(7) . . . . ?
C33 C38 C37 C36 -1.0(6) . . . . ?
C33 C34 C35 C36 0.0(7) . . . . ?
C26 N2 N1 C20 43.3(5) . . . . ?
C26 N2 N1 B1 -162.2(3) . . . . ?
C26 N2 B2 C1 160.5(4) . . . . ?
C26 N2 B2 C11 -12.8(6) . . . . ?
C26 C31 C30 C29 -2.1(8) . . . . ?
C26 C27 C28 C29 -1.7(7) . . . . ?
C51 C50 C55 C54 -0.7(7) . . . . ?
C51 C52 C53 C54 -0.8(7) . . . . ?
C3 C4 C5 C6 0.6(7) . . . . ?
C3 C4 C5 C9 -176.3(4) . . . . ?
C3 C2 B1 N1 -101.7(5) . . . . ?
C3 C2 B1 C1 83.5(5) . . . . ?
C61 C56 C57 C58 0.0(6) . . . . ?
C61 C60 C59 C58 -0.2(7) . . . . ?
C42 C43 C44 C45 -2.2(7) . . . . ?
C42 C62 C46 C45 0.6(7) . . . . ?
C38 C33 C34 C39 -179.9(4) . . . . ?
C38 C33 C34 C35 -0.8(6) . . . . ?
C38 C33 B3 N3 -103.0(5) . . . . ?
C38 C33 B3 C32 85.5(5) . . . . ?
C38 C37 C36 C35 0.2(7) . . . . ?
C38 C37 C36 C40 -178.4(5) . . . . ?
C43 C42 C62 C46 -3.5(7) . . . . ?
C43 C42 C62 C47 173.1(5) . . . . ?
C43 C42 B4 N4 -105.2(5) . . . . ?
C43 C42 B4 C32 74.6(6) . . . . ?
C43 C44 C45 C46 -0.8(7) . . . . ?
C43 C44 C45 C49 -178.5(5) . . . . ?
C7 C2 B1 N1 79.4(5) . . . . ?
C7 C2 B1 C1 -95.5(5) . . . . ?
C7 C6 C5 C4 1.2(7) . . . . ?
C7 C6 C5 C9 178.2(5) . . . . ?
C50 N3 B3 C32 159.8(3) . . . . ?
C50 N3 B3 C33 -13.2(6) . . . . ?
C50 C51 C52 C53 -0.2(7) . . . . ?
C50 C55 C54 C53 -0.3(7) . . . . ?
C57 C56 C61 C60 1.2(6) . . . . ?
C57 C58 C59 C60 1.3(7) . . . . ?
C4 C3 C2 C7 3.3(6) . . . . ?
C4 C3 C2 B1 -175.7(4) . . . . ?
C52 C51 C50 N3 -177.5(4) . . . . ?
C52 C51 C50 C55 1.0(7) . . . . ?
C52 C53 C54 C55 1.1(7) . . . . ?
C2 C3 C4 C5 -2.9(6) . . . . ?
C2 C7 C6 C5 -0.7(7) . . . . ?
C20 N1 B1 C1 151.3(3) . . . . ?
C20 N1 B1 C2 -24.6(6) . . . . ?
C20 C25 C24 C23 0.8(8) . . . . ?
C20 C21 C22 C23 -0.5(8) . . . . ?
C12 C11 C16 C15 -3.8(6) . . . . ?
C12 C11 C16 C19 174.4(4) . . . . ?
C12 C11 B2 N2 -104.1(5) . . . . ?
C12 C11 B2 C1 84.3(5) . . . . ?
C15 C14 C13 C12 -1.7(6) . . . . ?
C37 C36 C35 C34 0.3(7) . . . . ?
C17 C12 C13 C14 175.5(4) . . . . ?
C48 C43 C44 C45 174.6(4) . . . . ?
B2 N2 N1 C20 -156.2(3) . . . . ?
B2 N2 N1 B1 -1.7(4) . . . . ?
B2 N2 C26 C31 57.5(6) . . . . ?
B2 N2 C26 C27 -119.0(5) . . . . ?
B2 C1 B1 N1 1.8(4) . . . . ?
B2 C1 B1 C2 177.3(4) . . . . ?
B2 C11 C16 C15 172.5(4) . . . . ?
B2 C11 C16 C19 -9.2(6) . . . . ?
B2 C11 C12 C17 11.2(6) . . . . ?
B2 C11 C12 C13 -172.7(4) . . . . ?
C25 C20 C21 C22 1.8(7) . . . . ?
C31 C26 C27 C28 1.0(7) . . . . ?
C27 C26 C31 C30 0.9(7) . . . . ?
C21 C20 C25 C24 -2.0(8) . . . . ?
C21 C22 C23 C24 -0.6(9) . . . . ?
C8 C3 C4 C5 174.0(4) . . . . ?
C8 C3 C2 C7 -173.5(4) . . . . ?
C8 C3 C2 B1 7.5(6) . . . . ?
C6 C7 C2 C3 -1.5(6) . . . . ?
C6 C7 C2 B1 177.5(4) . . . . ?
C34 C33 C38 C37 1.2(6) . . . . ?
C34 C33 C38 C41 179.5(4) . . . . ?
C34 C33 B3 N3 81.2(5) . . . . ?
C34 C33 B3 C32 -90.3(5) . . . . ?
C41 C38 C37 C36 -179.3(4) . . . . ?
C30 C29 C28 C27 0.6(8) . . . . ?
C28 C29 C30 C31 1.3(8) . . . . ?
C19 C16 C15 C14 -176.9(4) . . . . ?
B3 N3 C50 C51 62.9(6) . . . . ?
B3 N3 C50 C55 -115.6(5) . . . . ?
B3 C32 B4 N4 6.6(4) . . . . ?
B3 C32 B4 C42 -173.2(4) . . . . ?
B3 C33 C38 C37 -174.6(4) . . . . ?
B3 C33 C38 C41 3.7(6) . . . . ?
B3 C33 C34 C39 -3.9(6) . . . . ?
B3 C33 C34 C35 175.3(4) . . . . ?
C62 C42 C43 C48 -172.4(4) . . . . ?
C62 C42 C43 C44 4.3(6) . . . . ?
C62 C42 B4 N4 78.2(6) . . . . ?
C62 C42 B4 C32 -102.0(5) . . . . ?
C62 C46 C45 C44 1.6(8) . . . . ?
C62 C46 C45 C49 179.3(5) . . . . ?
C39 C34 C35 C36 179.2(4) . . . . ?
C10 C7 C2 C3 176.5(4) . . . . ?
C10 C7 C2 B1 -4.5(7) . . . . ?
C10 C7 C6 C5 -178.8(5) . . . . ?
B1 N1 C20 C25 -108.5(5) . . . . ?
B1 N1 C20 C21 68.5(6) . . . . ?
B1 C1 B2 N2 -2.7(4) . . . . ?
B1 C1 B2 C11 169.9(4) . . . . ?
B4 N4 N3 C50 -158.5(3) . . . . ?
B4 N4 N3 B3 -2.1(4) . . . . ?
B4 N4 C56 C61 56.9(6) . . . . ?
B4 N4 C56 C57 -120.1(5) . . . . ?
B4 C32 B3 N3 -7.8(4) . . . . ?
B4 C32 B3 C33 164.9(4) . . . . ?
B4 C42 C43 C48 10.8(6) . . . . ?
B4 C42 C43 C44 -172.5(4) . . . . ?
B4 C42 C62 C46 173.1(4) . . . . ?
B4 C42 C62 C47 -10.3(7) . . . . ?
C22 C23 C24 C25 0.5(9) . . . . ?
C18 C14 C13 C12 178.4(4) . . . . ?
C47 C62 C46 C45 -176.2(5) . . . . ?
C40 C36 C35 C34 178.8(5) . . . . ?
Se4B C32 B3 N3 121.4(3) . . . . ?
Se4B C32 B3 C33 -65.9(4) . . . . ?
Se4B C32 B4 N4 -104.5(4) . . . . ?
Se4B C32 B4 C42 75.8(5) . . . . ?
Se3B C1 B2 N2 136.2(3) . . . . ?
Se3B C1 B2 C11 -51.2(5) . . . . ?
Se3B C1 B1 N1 -124.3(3) . . . . ?
Se3B C1 B1 C2 51.2(6) . . . . ?
Se7A C1 B2 N2 -121.4(3) . . . . ?
Se7A C1 B2 C11 51.2(5) . . . . ?
Se7A C1 B1 N1 124.7(3) . . . . ?
Se7A C1 B1 C2 -59.8(5) . . . . ?
Se2B C1 B2 N2 -114.4(3) . . . . ?
Se2B C1 B2 C11 58.3(5) . . . . ?
Se2B C1 B1 N1 107.2(3) . . . . ?
Se2B C1 B1 C2 -77.3(5) . . . . ?

loop_
_smtbx_masks_void_nr
_smtbx_masks_void_average_x
_smtbx_masks_void_average_y
_smtbx_masks_void_average_z
_smtbx_masks_void_volume
_smtbx_masks_void_count_electrons
_smtbx_masks_void_content
1 -0.104 0.225 0.249 28.7 0.0 ?
2 -0.104 0.275 0.749 28.7 0.0 ?
3 0.104 0.725 0.251 28.7 0.0 ?
4 0.104 0.775 0.751 28.7 0.0 ?
5 0.396 0.225 0.251 28.7 0.0 ?
6 0.396 0.275 0.751 28.7 0.0 ?
7 0.604 0.725 0.249 28.7 0.0 ?
8 0.604 0.775 0.749 28.7 0.0 ?
